data_4061471
loop_
_publ_author_name
'Manuel Jim\'enez-Tenorio'
'M. Dolores Palacios Tejero'
'M.Carmen Puerta'
'Pedro Valerga'

_journal_name_full Organometallics
_journal_paper_doi 10.1021/om050199u
_journal_year 2005
_chemical_formula_moiety 'C23 H46 B N8 P2 Ru 1+, C32 H12 B F24 1-; C6 H5 F'
_chemical_formula_sum 'C61 H63 B2 F25 N8 P2 Ru'
_chemical_formula_weight 1567.82
_chemical_name_common
;
[Ru(\h^5^C~5~Me~5~)(H~2~){(\K^2^-P,P')-^i^Pr~2~PNHCH~2~CH~2~NHP^i^Pr~2~}]
[B{(C~6~H~3~(CF~3~)~2~}~4~].C~6~H~5~F
;
_space_group_IT_number 2
_symmetry_cell_setting triclinic
_symmetry_Int_Tables_number 2
_symmetry_space_group_name_Hall '-P 1'
_symmetry_space_group_name_H-M 'P -1'
_cell_angle_alpha 86.926(2)
_cell_angle_beta 79.169(2)
_cell_angle_gamma 87.394(2)
_cell_formula_units_Z 2
_cell_length_a 12.6791(13)
_cell_length_b 14.0536(13)
_cell_length_c 19.250(2)
_cell_measurement_temperature 100(2)
_cell_volume 3361.9(6)
_diffrn_ambient_temperature 100(2)
_exptl_crystal_density_diffrn 1.549
_cod_database_code 4061471

loop_
_symmetry_equiv_pos_as_xyz
'x, y, z'
'-x, -y, -z'

loop_
_atom_site_label
_atom_site_type_symbol
_atom_site_fract_x
_atom_site_fract_y
_atom_site_fract_z
_atom_site_U_iso_or_equiv
_atom_site_adp_type
_atom_site_occupancy
_atom_site_symmetry_multiplicity
_atom_site_calc_flag
_atom_site_refinement_flags
_atom_site_disorder_assembly
_atom_site_disorder_group
Ru1 Ru 0.50206(2) 0.58623(2) 0.738353(16) 0.01693(10) Uani 1 1 d D . .
H1A H 0.572(3) 0.660(2) 0.7771(18) 0.022 Uiso 1 1 d D . .
H1B H 0.551(3) 0.689(2) 0.7530(19) 0.022 Uiso 1 1 d D . .
P1 P 0.39337(8) 0.69217(8) 0.68315(5) 0.0207(3) Uani 1 1 d . . .
P2 P 0.37946(8) 0.57442(8) 0.84218(6) 0.0231(3) Uani 1 1 d . . .
N1 N 0.4370(3) 0.4722(2) 0.69793(18) 0.0247(8) Uani 1 1 d . . .
N2 N 0.5048(3) 0.4013(2) 0.66670(18) 0.0249(8) Uani 1 1 d . . .
N3 N 0.6128(3) 0.4827(2) 0.77592(17) 0.0224(8) Uani 1 1 d . . .
N4 N 0.6524(2) 0.4095(2) 0.73450(17) 0.0217(8) Uani 1 1 d . . .
N5 N 0.6294(3) 0.5845(3) 0.64694(17) 0.0258(8) Uani 1 1 d . . .
N6 N 0.6653(3) 0.4989(3) 0.61961(18) 0.0270(9) Uani 1 1 d . . .
N7 N 0.2665(3) 0.6648(2) 0.68213(18) 0.0265(8) Uani 1 1 d . . .
H7 H 0.2552 0.6482 0.6408 0.032 Uiso 1 1 calc R . .
N8 N 0.2501(3) 0.5749(3) 0.83350(18) 0.0281(9) Uani 1 1 d . . .
H8 H 0.2147 0.5218 0.8422 0.034 Uiso 1 1 calc R . .
B1 B 0.6257(4) 0.4058(4) 0.6600(3) 0.0276(12) Uani 1 1 d . . .
H24 H 0.6627 0.3492 0.6353 0.033 Uiso 1 1 calc R . .
C1 C 0.3374(3) 0.4471(3) 0.6958(2) 0.0297(11) Uani 1 1 d . . .
H26 H 0.2741 0.4832 0.7140 0.036 Uiso 1 1 calc R . .
C2 C 0.3389(4) 0.3614(3) 0.6636(3) 0.0376(12) Uani 1 1 d . . .
H2 H 0.2791 0.3282 0.6555 0.045 Uiso 1 1 calc R . .
C3 C 0.4457(4) 0.3349(3) 0.6459(2) 0.0350(11) Uani 1 1 d . . .
H3 H 0.4735 0.2787 0.6226 0.042 Uiso 1 1 calc R . .
C4 C 0.6604(3) 0.4729(3) 0.8319(2) 0.0256(10) Uani 1 1 d . . .
H4 H 0.6483 0.5149 0.8699 0.031 Uiso 1 1 calc R . .
C5 C 0.7299(3) 0.3935(3) 0.8279(2) 0.0290(11) Uani 1 1 d . . .
H5 H 0.7730 0.3707 0.8611 0.035 Uiso 1 1 calc R . .
C6 C 0.7222(3) 0.3557(3) 0.7651(2) 0.0267(10) Uani 1 1 d . . .
H6 H 0.7603 0.3003 0.7463 0.032 Uiso 1 1 calc R . .
C7 C 0.6892(3) 0.6501(3) 0.6081(2) 0.0297(11) Uani 1 1 d . . .
H7A H 0.6819 0.7166 0.6154 0.036 Uiso 1 1 calc R . .
C8 C 0.7641(4) 0.6080(4) 0.5553(2) 0.0374(12) Uani 1 1 d . . .
H8A H 0.8163 0.6387 0.5204 0.045 Uiso 1 1 calc R . .
C9 C 0.7455(4) 0.5125(4) 0.5648(2) 0.0353(12) Uani 1 1 d . . .
H9 H 0.7837 0.4638 0.5369 0.042 Uiso 1 1 calc R . .
C10 C 0.4405(4) 0.7032(3) 0.5861(2) 0.0297(11) Uani 1 1 d . . .
H10 H 0.5172 0.7219 0.5786 0.036 Uiso 1 1 calc R . .
C11 C 0.3815(4) 0.7799(4) 0.5464(2) 0.0411(13) Uani 1 1 d . . .
H11A H 0.4139 0.7817 0.4960 0.062 Uiso 1 1 calc R . .
H11B H 0.3874 0.8422 0.5657 0.062 Uiso 1 1 calc R . .
H11C H 0.3056 0.7647 0.5523 0.062 Uiso 1 1 calc R . .
C12 C 0.4411(4) 0.6078(3) 0.5514(2) 0.0372(12) Uani 1 1 d . . .
H12A H 0.3671 0.5877 0.5555 0.056 Uiso 1 1 calc R . .
H12B H 0.4820 0.5597 0.5752 0.056 Uiso 1 1 calc R . .
H12C H 0.4745 0.6149 0.5013 0.056 Uiso 1 1 calc R . .
C13 C 0.3893(3) 0.8145(3) 0.7150(2) 0.0246(10) Uani 1 1 d . . .
H13 H 0.3871 0.8068 0.7672 0.030 Uiso 1 1 calc R . .
C14 C 0.4923(3) 0.8669(3) 0.6845(3) 0.0357(12) Uani 1 1 d . . .
H14A H 0.4952 0.8818 0.6339 0.054 Uiso 1 1 calc R . .
H14B H 0.5549 0.8262 0.6911 0.054 Uiso 1 1 calc R . .
H14C H 0.4927 0.9262 0.7091 0.054 Uiso 1 1 calc R . .
C15 C 0.2895(3) 0.8768(3) 0.7060(2) 0.0350(11) Uani 1 1 d . . .
H15A H 0.2983 0.9418 0.7196 0.053 Uiso 1 1 calc R . .
H15B H 0.2257 0.8501 0.7361 0.053 Uiso 1 1 calc R . .
H15C H 0.2810 0.8783 0.6564 0.053 Uiso 1 1 calc R . .
C16 C 0.1717(3) 0.6638(3) 0.7381(2) 0.0308(11) Uani 1 1 d . . .
H16A H 0.1302 0.6072 0.7336 0.037 Uiso 1 1 calc R . .
H16B H 0.1257 0.7211 0.7311 0.037 Uiso 1 1 calc R . .
C17 C 0.1952(3) 0.6620(3) 0.8118(2) 0.0291(11) Uani 1 1 d . . .
H17A H 0.2401 0.7167 0.8154 0.035 Uiso 1 1 calc R . .
H17B H 0.1266 0.6709 0.8455 0.035 Uiso 1 1 calc R . .
C18 C 0.3901(3) 0.4624(3) 0.8956(2) 0.0303(11) Uani 1 1 d . . .
H18 H 0.4644 0.4594 0.9064 0.036 Uiso 1 1 calc R . .
C19 C 0.3135(4) 0.4581(4) 0.9675(2) 0.0393(12) Uani 1 1 d . . .
H19A H 0.2399 0.4735 0.9606 0.059 Uiso 1 1 calc R . .
H19B H 0.3345 0.5043 0.9983 0.059 Uiso 1 1 calc R . .
H19C H 0.3172 0.3938 0.9895 0.059 Uiso 1 1 calc R . .
C20 C 0.3811(4) 0.3732(3) 0.8557(3) 0.0399(12) Uani 1 1 d . . .
H20A H 0.3914 0.3164 0.8858 0.060 Uiso 1 1 calc R . .
H20B H 0.4362 0.3728 0.8125 0.060 Uiso 1 1 calc R . .
H20C H 0.3098 0.3731 0.8430 0.060 Uiso 1 1 calc R . .
C21 C 0.3875(3) 0.6711(3) 0.9026(2) 0.0310(11) Uani 1 1 d . . .
H21 H 0.3974 0.7304 0.8713 0.037 Uiso 1 1 calc R . .
C22 C 0.2867(4) 0.6919(4) 0.9580(2) 0.0434(13) Uani 1 1 d . . .
H22A H 0.2871 0.6491 0.9999 0.065 Uiso 1 1 calc R . .
H22B H 0.2227 0.6816 0.9381 0.065 Uiso 1 1 calc R . .
H22C H 0.2860 0.7582 0.9714 0.065 Uiso 1 1 calc R . .
C23 C 0.4877(4) 0.6610(4) 0.9360(2) 0.0385(12) Uani 1 1 d . . .
H23A H 0.4934 0.7180 0.9620 0.058 Uiso 1 1 calc R . .
H23B H 0.5514 0.6537 0.8987 0.058 Uiso 1 1 calc R . .
H23C H 0.4825 0.6048 0.9686 0.058 Uiso 1 1 calc R . .
C24 C 1.0174(3) 0.2211(3) 0.7533(2) 0.0188(9) Uani 1 1 d . . .
C25 C 1.0197(3) 0.2619(3) 0.8176(2) 0.0223(10) Uani 1 1 d . . .
H25 H 1.0213 0.2209 0.8583 0.027 Uiso 1 1 calc R . .
C26 C 1.0198(3) 0.3588(3) 0.8245(2) 0.0248(10) Uani 1 1 d . . .
C27 C 1.0173(3) 0.4206(3) 0.7671(2) 0.0284(11) Uani 1 1 d . . .
H27 H 1.0165 0.4876 0.7718 0.034 Uiso 1 1 calc R . .
C28 C 1.0159(3) 0.3833(3) 0.7023(2) 0.0270(10) Uani 1 1 d . . .
C29 C 1.0153(3) 0.2852(3) 0.6961(2) 0.0227(10) Uani 1 1 d . . .
H29 H 1.0134 0.2613 0.6512 0.027 Uiso 1 1 calc R . .
C30 C 1.0168(3) 0.3955(3) 0.8962(2) 0.0298(11) Uani 1 1 d . . .
C31 C 1.0178(4) 0.4498(3) 0.6395(3) 0.0339(11) Uani 1 1 d . . .
C32 C 0.8705(3) 0.1006(3) 0.7601(2) 0.0187(9) Uani 1 1 d . . .
C33 C 0.8051(3) 0.1058(3) 0.8276(2) 0.0182(9) Uani 1 1 d . . .
H33 H 0.8381 0.1071 0.8679 0.022 Uiso 1 1 calc R . .
C34 C 0.6941(3) 0.1092(3) 0.8371(2) 0.0215(9) Uani 1 1 d . . .
C35 C 0.6424(3) 0.1070(3) 0.7798(2) 0.0207(9) Uani 1 1 d . . .
H35 H 0.5662 0.1088 0.7861 0.025 Uiso 1 1 calc R . .
C36 C 0.7051(3) 0.1023(3) 0.7137(2) 0.0188(9) Uani 1 1 d . . .
C37 C 0.8164(3) 0.0995(3) 0.7044(2) 0.0182(9) Uani 1 1 d . . .
H37 H 0.8570 0.0967 0.6577 0.022 Uiso 1 1 calc R . .
C38 C 0.6269(3) 0.1098(4) 0.9097(2) 0.0335(12) Uani 1 1 d . . .
C39 C 0.6547(3) 0.0971(3) 0.6503(2) 0.0256(10) Uani 1 1 d . . .
C40 C 1.0532(3) 0.0475(3) 0.8108(2) 0.0205(9) Uani 1 1 d . . .
C41 C 1.1572(3) 0.0669(3) 0.8190(2) 0.0236(10) Uani 1 1 d . . .
H41 H 1.1946 0.1152 0.7891 0.028 Uiso 1 1 calc R . .
C42 C 1.2079(3) 0.0195(3) 0.8684(2) 0.0276(10) Uani 1 1 d . . .
C43 C 1.1564(3) -0.0501(3) 0.9135(2) 0.0292(11) Uani 1 1 d . . .
H43 H 1.1906 -0.0823 0.9484 0.035 Uiso 1 1 calc R . .
C44 C 1.0541(3) -0.0724(3) 0.9070(2) 0.0220(9) Uani 1 1 d . . .
C45 C 1.0043(3) -0.0256(3) 0.8556(2) 0.0204(9) Uani 1 1 d . . .
H45 H 0.9349 -0.0441 0.8509 0.025 Uiso 1 1 calc R . .
C46 C 1.3187(3) 0.0419(4) 0.8752(3) 0.0390(13) Uani 1 1 d . . .
C47 C 0.9968(4) -0.1472(4) 0.9560(2) 0.0332(11) Uani 1 1 d . . .
C48 C 1.0627(3) 0.0635(3) 0.6744(2) 0.0182(9) Uani 1 1 d . . .
C49 C 1.1562(3) 0.1020(3) 0.6360(2) 0.0195(9) Uani 1 1 d . . .
H49 H 1.1831 0.1568 0.6526 0.023 Uiso 1 1 calc R . .
C50 C 1.2117(3) 0.0633(3) 0.5744(2) 0.0220(9) Uani 1 1 d . . .
C51 C 1.1748(3) -0.0161(3) 0.5488(2) 0.0247(10) Uani 1 1 d . . .
H51 H 1.2114 -0.0418 0.5059 0.030 Uiso 1 1 calc R . .
C52 C 1.0840(3) -0.0574(3) 0.5866(2) 0.0208(9) Uani 1 1 d . . .
C53 C 1.0296(3) -0.0179(3) 0.6482(2) 0.0221(9) Uani 1 1 d . . .
H53 H 0.9672 -0.0477 0.6735 0.026 Uiso 1 1 calc R . .
C54 C 1.3117(3) 0.1070(3) 0.5351(2) 0.0309(11) Uani 1 1 d . . .
C55 C 1.0433(3) -0.1448(3) 0.5615(2) 0.0302(11) Uani 1 1 d . . .
B2 B 1.0010(3) 0.1068(3) 0.7499(2) 0.0196(10) Uani 1 1 d . . .
F1 F 0.92326(19) 0.3817(2) 0.93966(13) 0.0408(7) Uani 1 1 d . . .
F2 F 1.0330(2) 0.48945(19) 0.89496(14) 0.0458(7) Uani 1 1 d . . .
F3 F 1.0916(2) 0.3531(2) 0.92851(14) 0.0481(8) Uani 1 1 d . . .
F4 F 0.9888(3) 0.4109(2) 0.58511(15) 0.0556(8) Uani 1 1 d . . .
F5 F 0.9543(3) 0.5263(2) 0.65300(16) 0.0678(10) Uani 1 1 d . . .
F6 F 1.1156(2) 0.4827(2) 0.61415(17) 0.0677(10) Uani 1 1 d . . .
F7 F 0.68368(19) 0.1117(2) 0.96008(13) 0.0539(9) Uani 1 1 d . . .
F8 F 0.5569(2) 0.1829(2) 0.91734(14) 0.0629(9) Uani 1 1 d . . .
F9 F 0.5686(2) 0.0327(2) 0.92469(15) 0.0593(9) Uani 1 1 d . . .
F10 F 0.69547(19) 0.15796(18) 0.59739(12) 0.0338(6) Uani 1 1 d . . .
F11 F 0.54852(17) 0.11214(18) 0.66332(13) 0.0342(6) Uani 1 1 d . . .
F12 F 0.67217(19) 0.00992(17) 0.62293(12) 0.0322(6) Uani 1 1 d . . .
F13 F 1.3266(2) 0.0732(3) 0.93642(17) 0.0703(10) Uani 1 1 d . . .
F14 F 1.3855(2) -0.0340(3) 0.8675(2) 0.0845(12) Uani 1 1 d . . .
F15 F 1.3639(2) 0.1051(3) 0.8263(2) 0.1025(16) Uani 1 1 d . . .
F16 F 0.8924(2) -0.12556(18) 0.97583(14) 0.0419(7) Uani 1 1 d . . .
F17 F 1.0015(2) -0.23132(19) 0.92633(15) 0.0456(7) Uani 1 1 d . . .
F18 F 1.0366(2) -0.1626(2) 1.01489(15) 0.0578(9) Uani 1 1 d . . .
F19 F 1.3916(2) 0.0435(2) 0.51826(17) 0.0558(9) Uani 1 1 d . . .
F20 F 1.2984(2) 0.1458(2) 0.47218(16) 0.0572(9) Uani 1 1 d . . .
F21 F 1.3459(2) 0.1748(2) 0.56783(17) 0.0753(12) Uani 1 1 d . . .
F22 F 0.9376(2) -0.1457(2) 0.57122(16) 0.0493(8) Uani 1 1 d . . .
F23 F 1.0795(3) -0.1580(2) 0.49358(15) 0.0622(10) Uani 1 1 d . . .
F24 F 1.0732(3) -0.22320(19) 0.59645(18) 0.0603(9) Uani 1 1 d . . .
C56 C 0.8387(5) 0.7002(5) 0.8106(5) 0.073(2) Uani 1 1 d . . .
C57 C 0.8362(5) 0.7362(5) 0.7433(4) 0.074(2) Uani 1 1 d . . .
H57 H 0.8760 0.7063 0.7030 0.089 Uiso 1 1 calc R . .
C58 C 0.7746(5) 0.8161(4) 0.7368(4) 0.0605(16) Uani 1 1 d . . .
H58 H 0.7720 0.8447 0.6913 0.073 Uiso 1 1 calc R . .
C59 C 0.7160(5) 0.8558(4) 0.7960(4) 0.0674(18) Uani 1 1 d . . .
H59 H 0.6713 0.9109 0.7910 0.081 Uiso 1 1 calc R . .
C60 C 0.7208(5) 0.8177(5) 0.8619(4) 0.0662(17) Uani 1 1 d . . .
H60 H 0.6799 0.8466 0.9024 0.079 Uiso 1 1 calc R . .
C61 C 0.7843(4) 0.7380(5) 0.8702(4) 0.0676(19) Uani 1 1 d . . .
H61 H 0.7896 0.7108 0.9157 0.081 Uiso 1 1 calc R . .
F25 F 0.9079(4) 0.6270(3) 0.8196(3) 0.1314(18) Uani 1 1 d . . .

loop_
_atom_site_aniso_label
_atom_site_aniso_U_11
_atom_site_aniso_U_22
_atom_site_aniso_U_33
_atom_site_aniso_U_23
_atom_site_aniso_U_13
_atom_site_aniso_U_12
Ru1 0.01942(17) 0.0159(2) 0.01488(17) -0.00026(13) -0.00273(13) 0.00299(13)
P1 0.0245(5) 0.0197(7) 0.0171(5) -0.0006(5) -0.0033(4) 0.0043(5)
P2 0.0221(5) 0.0251(7) 0.0207(6) 0.0018(5) -0.0020(5) 0.0023(5)
N1 0.0280(19) 0.020(2) 0.028(2) -0.0046(16) -0.0102(16) 0.0032(16)
N2 0.0317(19) 0.015(2) 0.029(2) -0.0076(16) -0.0075(16) 0.0065(16)
N3 0.0262(18) 0.023(2) 0.0178(18) -0.0022(16) -0.0046(15) 0.0041(16)
N4 0.0215(17) 0.017(2) 0.0254(19) -0.0020(16) -0.0027(15) 0.0074(15)
N5 0.0287(19) 0.030(2) 0.0162(18) 0.0009(17) -0.0014(15) 0.0070(17)
N6 0.0273(19) 0.029(2) 0.0234(19) -0.0048(17) -0.0021(16) 0.0098(17)
N7 0.0286(19) 0.029(2) 0.0234(19) -0.0016(17) -0.0080(16) -0.0008(16)
N8 0.0240(18) 0.026(2) 0.033(2) 0.0051(17) -0.0040(16) -0.0015(16)
B1 0.031(3) 0.021(3) 0.031(3) -0.010(2) -0.005(2) 0.008(2)
C1 0.027(2) 0.026(3) 0.037(3) -0.003(2) -0.011(2) 0.005(2)
C2 0.041(3) 0.026(3) 0.051(3) -0.007(2) -0.021(2) -0.001(2)
C3 0.047(3) 0.019(3) 0.043(3) -0.008(2) -0.017(2) 0.007(2)
C4 0.024(2) 0.032(3) 0.022(2) 0.003(2) -0.0070(18) 0.000(2)
C5 0.022(2) 0.037(3) 0.028(2) 0.009(2) -0.0071(19) 0.004(2)
C6 0.020(2) 0.019(3) 0.039(3) 0.007(2) -0.0046(19) 0.0045(18)
C7 0.032(2) 0.025(3) 0.027(2) 0.007(2) 0.002(2) 0.005(2)
C8 0.033(3) 0.046(4) 0.027(3) 0.005(2) 0.008(2) 0.006(2)
C9 0.037(3) 0.045(4) 0.020(2) -0.002(2) -0.001(2) 0.014(2)
C10 0.037(2) 0.034(3) 0.017(2) 0.000(2) -0.0052(19) 0.008(2)
C11 0.046(3) 0.049(3) 0.024(2) 0.009(2) -0.005(2) 0.018(2)
C12 0.055(3) 0.036(3) 0.021(2) -0.007(2) -0.012(2) 0.015(2)
C13 0.034(2) 0.018(3) 0.021(2) 0.0017(19) -0.0036(19) 0.0041(19)
C14 0.037(3) 0.024(3) 0.043(3) -0.002(2) 0.000(2) -0.002(2)
C15 0.038(3) 0.026(3) 0.038(3) 0.002(2) -0.003(2) 0.010(2)
C16 0.024(2) 0.031(3) 0.037(3) 0.002(2) -0.007(2) 0.002(2)
C17 0.022(2) 0.035(3) 0.027(2) 0.004(2) 0.0002(19) 0.004(2)
C18 0.024(2) 0.034(3) 0.031(2) 0.010(2) -0.0045(19) 0.001(2)
C19 0.035(3) 0.050(3) 0.031(3) 0.016(2) -0.006(2) -0.002(2)
C20 0.042(3) 0.032(3) 0.042(3) 0.013(2) -0.004(2) 0.002(2)
C21 0.032(2) 0.037(3) 0.022(2) -0.004(2) -0.002(2) 0.005(2)
C22 0.043(3) 0.059(4) 0.027(3) -0.007(3) -0.004(2) 0.016(3)
C23 0.040(3) 0.045(3) 0.031(3) -0.009(2) -0.006(2) 0.002(2)
C24 0.0129(18) 0.023(2) 0.019(2) 0.0005(18) 0.0004(16) 0.0007(17)
C25 0.0164(19) 0.026(3) 0.023(2) 0.0033(19) 0.0000(17) -0.0024(18)
C26 0.020(2) 0.026(3) 0.028(2) -0.005(2) -0.0002(18) -0.0042(19)
C27 0.021(2) 0.021(3) 0.040(3) -0.005(2) 0.002(2) -0.0030(19)
C28 0.019(2) 0.025(3) 0.034(3) 0.004(2) -0.0002(19) 0.0030(19)
C29 0.0149(19) 0.029(3) 0.022(2) -0.005(2) 0.0011(17) -0.0001(18)
C30 0.027(2) 0.028(3) 0.033(3) -0.005(2) 0.000(2) -0.008(2)
C31 0.036(3) 0.030(3) 0.038(3) -0.001(2) -0.013(2) 0.004(2)
C32 0.022(2) 0.012(2) 0.021(2) 0.0005(17) -0.0004(17) -0.0004(17)
C33 0.0188(19) 0.014(2) 0.022(2) 0.0010(18) -0.0046(17) -0.0006(17)
C34 0.023(2) 0.020(2) 0.021(2) -0.0018(19) -0.0021(18) 0.0028(18)
C35 0.0163(19) 0.017(2) 0.028(2) 0.0003(19) -0.0043(18) 0.0011(17)
C36 0.023(2) 0.012(2) 0.023(2) -0.0007(18) -0.0072(18) -0.0006(17)
C37 0.023(2) 0.010(2) 0.020(2) -0.0014(17) 0.0000(17) 0.0040(17)
C38 0.020(2) 0.055(4) 0.025(2) -0.009(2) -0.0025(19) -0.001(2)
C39 0.027(2) 0.023(3) 0.028(2) -0.003(2) -0.0073(19) 0.0008(19)
C40 0.018(2) 0.027(3) 0.014(2) -0.0068(19) 0.0011(17) 0.0045(18)
C41 0.020(2) 0.029(3) 0.019(2) 0.0002(19) 0.0026(17) -0.0002(19)
C42 0.023(2) 0.036(3) 0.023(2) -0.004(2) -0.0019(19) 0.006(2)
C43 0.028(2) 0.037(3) 0.021(2) -0.003(2) -0.0038(19) 0.014(2)
C44 0.028(2) 0.019(2) 0.017(2) -0.0045(18) 0.0021(18) 0.0023(19)
C45 0.020(2) 0.023(3) 0.018(2) -0.0046(19) -0.0006(17) 0.0009(18)
C46 0.022(2) 0.058(4) 0.038(3) 0.001(3) -0.010(2) 0.000(2)
C47 0.038(3) 0.037(3) 0.023(2) 0.000(2) -0.002(2) 0.004(2)
C48 0.0163(19) 0.019(2) 0.020(2) 0.0026(18) -0.0058(17) 0.0041(17)
C49 0.021(2) 0.019(2) 0.020(2) -0.0003(18) -0.0055(17) 0.0038(17)
C50 0.023(2) 0.023(3) 0.019(2) 0.0007(19) -0.0016(18) 0.0024(18)
C51 0.026(2) 0.026(3) 0.020(2) -0.003(2) -0.0037(18) 0.0078(19)
C52 0.022(2) 0.019(2) 0.020(2) 0.0018(18) -0.0042(18) 0.0006(18)
C53 0.018(2) 0.023(3) 0.023(2) 0.0057(19) -0.0004(17) -0.0002(18)
C54 0.029(2) 0.031(3) 0.029(3) -0.006(2) 0.005(2) 0.001(2)
C55 0.030(2) 0.033(3) 0.026(2) -0.006(2) -0.002(2) 0.001(2)
B2 0.018(2) 0.021(3) 0.018(2) -0.003(2) -0.0005(19) 0.003(2)
F1 0.0344(14) 0.0564(19) 0.0281(14) -0.0103(13) 0.0086(12) -0.0146(13)
F2 0.0611(18) 0.0298(17) 0.0430(17) -0.0130(14) 0.0051(14) -0.0135(14)
F3 0.0459(16) 0.060(2) 0.0438(17) -0.0203(15) -0.0194(14) 0.0031(15)
F4 0.090(2) 0.0417(19) 0.0399(17) 0.0089(15) -0.0266(17) -0.0016(16)
F5 0.098(3) 0.046(2) 0.054(2) 0.0082(16) -0.0123(19) 0.0378(19)
F6 0.054(2) 0.082(3) 0.064(2) 0.0459(19) -0.0133(16) -0.0197(18)
F7 0.0276(14) 0.115(3) 0.0199(14) -0.0103(16) -0.0033(12) -0.0040(15)
F8 0.0601(19) 0.085(3) 0.0334(16) -0.0108(17) 0.0087(15) 0.0412(18)
F9 0.0529(18) 0.085(3) 0.0349(17) -0.0013(16) 0.0115(14) -0.0303(18)
F10 0.0453(15) 0.0343(17) 0.0232(13) 0.0089(12) -0.0115(12) -0.0078(12)
F11 0.0230(12) 0.0485(17) 0.0335(14) -0.0070(13) -0.0115(11) 0.0047(12)
F12 0.0400(14) 0.0285(16) 0.0308(14) -0.0097(12) -0.0119(12) -0.0006(12)
F13 0.0348(16) 0.120(3) 0.063(2) -0.035(2) -0.0138(15) -0.0124(18)
F14 0.0297(16) 0.101(3) 0.131(3) -0.048(3) -0.0318(19) 0.0238(18)
F15 0.0389(18) 0.172(4) 0.100(3) 0.075(3) -0.0347(19) -0.048(2)
F16 0.0368(15) 0.0370(17) 0.0416(16) 0.0084(13) 0.0139(13) 0.0069(13)
F17 0.0554(17) 0.0251(16) 0.0498(17) -0.0034(14) 0.0071(14) -0.0006(13)
F18 0.074(2) 0.065(2) 0.0377(17) 0.0273(16) -0.0220(16) -0.0154(17)
F19 0.0252(14) 0.051(2) 0.079(2) 0.0062(17) 0.0161(15) 0.0052(14)
F20 0.0597(19) 0.056(2) 0.0491(19) 0.0244(16) 0.0016(16) -0.0135(16)
F21 0.0544(19) 0.098(3) 0.066(2) -0.054(2) 0.0335(17) -0.0513(19)
F22 0.0330(15) 0.0482(19) 0.069(2) -0.0214(16) -0.0094(14) -0.0081(13)
F23 0.078(2) 0.067(2) 0.0371(17) -0.0277(16) 0.0155(16) -0.0364(18)
F24 0.082(2) 0.0226(17) 0.086(2) -0.0005(16) -0.040(2) -0.0033(16)
C56 0.038(3) 0.062(5) 0.118(6) 0.014(4) -0.021(4) 0.024(3)
C57 0.047(4) 0.093(6) 0.078(5) -0.003(4) -0.007(3) 0.010(4)
C58 0.060(4) 0.056(4) 0.070(4) 0.003(4) -0.024(3) -0.013(3)
C59 0.089(5) 0.032(4) 0.091(5) 0.004(4) -0.042(4) -0.003(3)
C60 0.067(4) 0.063(5) 0.073(5) -0.010(4) -0.020(4) -0.005(4)
C61 0.038(3) 0.089(6) 0.073(5) 0.025(4) -0.011(3) -0.013(3)
F25 0.128(4) 0.107(4) 0.167(5) -0.024(3) -0.058(4) 0.053(3)

loop_
_geom_bond_atom_site_label_1
_geom_bond_atom_site_label_2
_geom_bond_distance
_geom_bond_site_symmetry_2
_geom_bond_publ_flag
Ru1 N1 2.085(3) . ?
Ru1 N5 2.154(3) . ?
Ru1 N3 2.167(3) . ?
Ru1 P2 2.2932(11) . ?
Ru1 P1 2.3323(11) . ?
Ru1 H1A 1.685(19) . ?
Ru1 H1B 1.66(4) . ?
P1 N7 1.675(3) . ?
P1 C10 1.852(4) . ?
P1 C13 1.852(4) . ?
P2 N8 1.680(3) . ?
P2 C18 1.848(4) . ?
P2 C21 1.853(5) . ?
N1 C1 1.334(5) . ?
N1 N2 1.374(4) . ?
N2 C3 1.345(5) . ?
N2 B1 1.517(6) . ?
N3 C4 1.329(5) . ?
N3 N4 1.355(4) . ?
N4 C6 1.338(5) . ?
N4 B1 1.539(6) . ?
N5 C7 1.327(5) . ?
N5 N6 1.363(4) . ?
N6 C9 1.333(5) . ?
N6 B1 1.540(6) . ?
N7 C16 1.456(5) . ?
N7 H7 0.8800 . ?
N8 C17 1.460(5) . ?
N8 H8 0.8800 . ?
B1 H24 1.0000 . ?
C1 C2 1.380(6) . ?
C1 H26 0.9500 . ?
C2 C3 1.372(6) . ?
C2 H2 0.9500 . ?
C3 H3 0.9500 . ?
C4 C5 1.386(6) . ?
C4 H4 0.9500 . ?
C5 C6 1.367(6) . ?
C5 H5 0.9500 . ?
C6 H6 0.9500 . ?
C7 C8 1.391(6) . ?
C7 H7A 0.9500 . ?
C8 C9 1.370(7) . ?
C8 H8A 0.9500 . ?
C9 H9 0.9500 . ?
C10 C12 1.527(6) . ?
C10 C11 1.536(6) . ?
C10 H10 1.0000 . ?
C11 H11A 0.9800 . ?
C11 H11B 0.9800 . ?
C11 H11C 0.9800 . ?
C12 H12A 0.9800 . ?
C12 H12B 0.9800 . ?
C12 H12C 0.9800 . ?
C13 C14 1.532(6) . ?
C13 C15 1.537(6) . ?
C13 H13 1.0000 . ?
C14 H14A 0.9800 . ?
C14 H14B 0.9800 . ?
C14 H14C 0.9800 . ?
C15 H15A 0.9800 . ?
C15 H15B 0.9800 . ?
C15 H15C 0.9800 . ?
C16 C17 1.503(6) . ?
C16 H16A 0.9900 . ?
C16 H16B 0.9900 . ?
C17 H17A 0.9900 . ?
C17 H17B 0.9900 . ?
C18 C20 1.526(6) . ?
C18 C19 1.534(6) . ?
C18 H18 1.0000 . ?
C19 H19A 0.9800 . ?
C19 H19B 0.9800 . ?
C19 H19C 0.9800 . ?
C20 H20A 0.9800 . ?
C20 H20B 0.9800 . ?
C20 H20C 0.9800 . ?
C21 C23 1.525(6) . ?
C21 C22 1.531(6) . ?
C21 H21 1.0000 . ?
C22 H22A 0.9800 . ?
C22 H22B 0.9800 . ?
C22 H22C 0.9800 . ?
C23 H23A 0.9800 . ?
C23 H23B 0.9800 . ?
C23 H23C 0.9800 . ?
C24 C29 1.389(6) . ?
C24 C25 1.398(5) . ?
C24 B2 1.635(6) . ?
C25 C26 1.376(6) . ?
C25 H25 0.9500 . ?
C26 C27 1.373(6) . ?
C26 C30 1.491(6) . ?
C27 C28 1.383(6) . ?
C27 H27 0.9500 . ?
C28 C29 1.390(6) . ?
C28 C31 1.485(6) . ?
C29 H29 0.9500 . ?
C30 F1 1.332(5) . ?
C30 F3 1.331(5) . ?
C30 F2 1.344(5) . ?
C31 F5 1.321(5) . ?
C31 F4 1.324(5) . ?
C31 F6 1.338(5) . ?
C32 C37 1.378(5) . ?
C32 C33 1.408(5) . ?
C32 B2 1.634(6) . ?
C33 C34 1.384(5) . ?
C33 H33 0.9500 . ?
C34 C35 1.387(5) . ?
C34 C38 1.495(6) . ?
C35 C36 1.369(5) . ?
C35 H35 0.9500 . ?
C36 C37 1.388(5) . ?
C36 C39 1.487(5) . ?
C37 H37 0.9500 . ?
C38 F7 1.313(5) . ?
C38 F8 1.322(5) . ?
C38 F9 1.328(5) . ?
C39 F11 1.332(4) . ?
C39 F10 1.336(5) . ?
C39 F12 1.352(5) . ?
C40 C45 1.395(5) . ?
C40 C41 1.398(5) . ?
C40 B2 1.626(6) . ?
C41 C42 1.373(6) . ?
C41 H41 0.9500 . ?
C42 C43 1.375(6) . ?
C42 C46 1.484(6) . ?
C43 C44 1.377(6) . ?
C43 H43 0.9500 . ?
C44 C45 1.391(6) . ?
C44 C47 1.493(6) . ?
C45 H45 0.9500 . ?
C46 F13 1.303(5) . ?
C46 F15 1.326(6) . ?
C46 F14 1.328(6) . ?
C47 F16 1.333(5) . ?
C47 F18 1.328(5) . ?
C47 F17 1.335(5) . ?
C48 C53 1.386(6) . ?
C48 C49 1.390(5) . ?
C48 B2 1.650(6) . ?
C49 C50 1.385(5) . ?
C49 H49 0.9500 . ?
C50 C51 1.378(6) . ?
C50 C54 1.488(6) . ?
C51 C52 1.376(5) . ?
C51 H51 0.9500 . ?
C52 C53 1.385(5) . ?
C52 C55 1.491(6) . ?
C53 H53 0.9500 . ?
C54 F21 1.303(5) . ?
C54 F19 1.324(5) . ?
C54 F20 1.338(5) . ?
C55 F22 1.318(5) . ?
C55 F23 1.321(5) . ?
C55 F24 1.337(5) . ?
C56 C61 1.345(9) . ?
C56 F25 1.347(7) . ?
C56 C57 1.371(9) . ?
C57 C58 1.352(8) . ?
C57 H57 0.9500 . ?
C58 C59 1.369(8) . ?
C58 H58 0.9500 . ?
C59 C60 1.361(8) . ?
C59 H59 0.9500 . ?
C60 C61 1.369(8) . ?
C60 H60 0.9500 . ?
C61 H61 0.9500 . ?
